data_2235879
loop_
_publ_author_name
'Kia, Yalda'
'Osman, Hasnah'
'Murugaiyah, Vikneswaran'
'Arshad, Suhana'
'Razak, Ibrahim Abdul'

_publ_section_title
;
 (3<i>E</i>,5<i>E</i>)-3,5-Bis(4-methylbenzylidene)-1-[3-(piperidin-1-yl)propanoyl]piperidin-4-one
;
_journal_coeditor_code IS5165
_journal_issue 8
_journal_name_full 'Acta Crystallographica Section E'
_journal_page_first o2493
_journal_page_last o2494
_journal_paper_doi 10.1107/S1600536812031820
_journal_volume 68
_journal_year 2012
_chemical_formula_iupac 'C29 H34 N2 O2'
_chemical_formula_moiety 'C29 H34 N2 O2'
_chemical_formula_sum 'C29 H34 N2 O2'
_chemical_formula_weight 442.58
_chemical_name_systematic
;
(3<i>E</i>,5<i>E</i>)-3,5-Bis(4-methylbenzylidene)-1-[3-(piperidin-1-
yl)propanoyl]piperidin-4-one
;
_space_group_IT_number 14
_symmetry_cell_setting monoclinic
_symmetry_space_group_name_Hall '-P 2ybc'
_symmetry_space_group_name_H-M 'P 1 21/c 1'
_atom_sites_solution_hydrogens geom
_atom_sites_solution_primary direct
_atom_sites_solution_secondary difmap
_audit_creation_method SHELXL-97
_cell_angle_alpha 90.00
_cell_angle_beta 100.884(4)
_cell_angle_gamma 90.00
_cell_formula_units_Z 4
_cell_length_a 12.2913(8)
_cell_length_b 9.9753(8)
_cell_length_c 19.9993(14)
_cell_measurement_reflns_used 3337
_cell_measurement_temperature 100.0(10)
_cell_measurement_theta_max 29.86
_cell_measurement_theta_min 2.29
_cell_volume 2408.0(3)
_computing_cell_refinement 'SAINT (Bruker, 2009)'
_computing_data_collection 'APEX2 (Bruker, 2009)'
_computing_data_reduction 'SAINT (Bruker, 2009)'
_computing_molecular_graphics 'SHELXTL (Sheldrick, 2008)'
_computing_publication_material
;
SHELXTL (Sheldrick, 2008) and PLATON (Spek, 2009)
;
_computing_structure_refinement 'SHELXTL (Sheldrick, 2008)'
_computing_structure_solution 'SHELXTL (Sheldrick, 2008)'
_diffrn_ambient_temperature 100.0(10)
_diffrn_measured_fraction_theta_full 0.981
_diffrn_measured_fraction_theta_max 0.981
_diffrn_measurement_device_type
;
Bruker SMART APEXII CCD area-detector
;
_diffrn_measurement_method '\f and \w scans'
_diffrn_radiation_monochromator graphite
_diffrn_radiation_source 'fine-focus sealed tube'
_diffrn_radiation_type MoK\a
_diffrn_radiation_wavelength 0.71073
_diffrn_reflns_av_R_equivalents 0.0751
_diffrn_reflns_av_sigmaI/netI 0.1271
_diffrn_reflns_limit_h_max 17
_diffrn_reflns_limit_h_min -17
_diffrn_reflns_limit_k_max 11
_diffrn_reflns_limit_k_min -13
_diffrn_reflns_limit_l_max 28
_diffrn_reflns_limit_l_min -26
_diffrn_reflns_number 18968
_diffrn_reflns_theta_full 29.95
_diffrn_reflns_theta_max 29.95
_diffrn_reflns_theta_min 1.69
_diffrn_standards_number 0
_exptl_absorpt_coefficient_mu 0.076
_exptl_absorpt_correction_T_max 0.9851
_exptl_absorpt_correction_T_min 0.9660
_exptl_absorpt_correction_type multi-scan
_exptl_absorpt_process_details '(<i>SADABS</i>; Bruker, 2009)'
_exptl_crystal_colour yellow
_exptl_crystal_density_diffrn 1.221
_exptl_crystal_density_method 'not measured'
_exptl_crystal_description block
_exptl_crystal_F_000 952
_exptl_crystal_size_max 0.46
_exptl_crystal_size_mid 0.25
_exptl_crystal_size_min 0.20
_refine_diff_density_max 0.382
_refine_diff_density_min -0.369
_refine_ls_extinction_method none
_refine_ls_goodness_of_fit_ref 1.042
_refine_ls_hydrogen_treatment constr
_refine_ls_matrix_type full
_refine_ls_number_parameters 300
_refine_ls_number_reflns 6852
_refine_ls_number_restraints 0
_refine_ls_restrained_S_all 1.042
_refine_ls_R_factor_all 0.1671
_refine_ls_R_factor_gt 0.0781
_refine_ls_shift/su_max 0.000
_refine_ls_shift/su_mean 0.000
_refine_ls_structure_factor_coef Fsqd
_refine_ls_weighting_details 'calc w=1/[\s^2^(Fo^2^)+(0.0970P)^2^+0.6841P] where P=(Fo^2^+2Fc^2^)/3'
_refine_ls_weighting_scheme calc
_refine_ls_wR_factor_gt 0.1856
_refine_ls_wR_factor_ref 0.2275
_reflns_number_gt 3483
_reflns_number_total 6852
_reflns_threshold_expression I>I>2\s(I)
_cod_data_source_file is5165.cif
_cod_data_source_block I
_cod_original_sg_symbol_H-M 'P 21/c'
_cod_database_code 2235879
_cod_database_fobs_code 2235879

loop_
_symmetry_equiv_pos_as_xyz
'x, y, z'
'-x, y+1/2, -z+1/2'
'-x, -y, -z'
'x, -y-1/2, z-1/2'

loop_
_atom_site_type_symbol
_atom_site_label
_atom_site_fract_x
_atom_site_fract_y
_atom_site_fract_z
_atom_site_U_iso_or_equiv
_atom_site_adp_type
_atom_site_calc_flag
_atom_site_refinement_flags
_atom_site_occupancy
_atom_site_symmetry_multiplicity
O O1 0.33838(15) 0.3747(2) 0.18190(10) 0.0257(5) Uani d . 1 1
O O2 0.26832(17) -0.1316(2) 0.11812(11) 0.0389(6) Uani d . 1 1
N N1 0.39181(18) -0.0171(2) 0.19541(11) 0.0226(5) Uani d . 1 1
N N2 0.58294(18) -0.2400(2) 0.05042(11) 0.0229(5) Uani d . 1 1
C C1 0.6704(2) 0.2560(3) 0.07841(14) 0.0243(6) Uani d . 1 1
H H1A 0.6163 0.2964 0.0442 0.029 Uiso calc R 1 1
C C2 0.7717(2) 0.2198(3) 0.06313(15) 0.0249(6) Uani d . 1 1
H H2A 0.7854 0.2341 0.0185 0.030 Uiso calc R 1 1
C C3 0.8540(2) 0.1623(3) 0.11272(15) 0.0236(6) Uani d . 1 1
C C4 0.8308(2) 0.1435(3) 0.17715(14) 0.0246(6) Uani d . 1 1
H H4A 0.8863 0.1065 0.2118 0.030 Uiso calc R 1 1
C C5 0.7293(2) 0.1768(3) 0.19258(14) 0.0243(6) Uani d . 1 1
H H5A 0.7155 0.1608 0.2371 0.029 Uiso calc R 1 1
C C6 0.6463(2) 0.2343(3) 0.14288(13) 0.0205(6) Uani d . 1 1
C C7 0.5366(2) 0.2719(3) 0.15616(13) 0.0215(6) Uani d . 1 1
H H7A 0.5085 0.3562 0.1387 0.026 Uiso calc R 1 1
C C8 0.4717(2) 0.2015(3) 0.18984(13) 0.0192(6) Uani d . 1 1
C C9 0.3625(2) 0.2580(3) 0.19813(13) 0.0199(6) Uani d . 1 1
C C10 0.2861(2) 0.1705(3) 0.22883(13) 0.0191(6) Uani d . 1 1
C C11 0.3075(2) 0.0209(3) 0.23378(14) 0.0222(6) Uani d . 1 1
H H11A 0.3320 -0.0046 0.2821 0.027 Uiso calc R 1 1
H H11B 0.2380 -0.0279 0.2158 0.027 Uiso calc R 1 1
C C12 0.4938(2) 0.0595(3) 0.21510(14) 0.0234(6) Uani d . 1 1
H H12A 0.5536 0.0192 0.1947 0.028 Uiso calc R 1 1
H H12B 0.5174 0.0590 0.2652 0.028 Uiso calc R 1 1
C C13 0.2031(2) 0.2322(3) 0.25215(13) 0.0203(6) Uani d . 1 1
H H13A 0.1985 0.3258 0.2431 0.024 Uiso calc R 1 1
C C14 0.1187(2) 0.1830(3) 0.28866(13) 0.0199(6) Uani d . 1 1
C C15 0.0454(2) 0.2783(3) 0.30679(14) 0.0226(6) Uani d . 1 1
H H15A 0.0513 0.3689 0.2933 0.027 Uiso calc R 1 1
C C16 -0.0347(2) 0.2446(3) 0.34341(14) 0.0225(6) Uani d . 1 1
H H16A -0.0828 0.3120 0.3547 0.027 Uiso calc R 1 1
C C17 -0.0461(2) 0.1121(3) 0.36419(14) 0.0207(6) Uani d . 1 1
C C18 0.0264(2) 0.0167(3) 0.34587(14) 0.0234(6) Uani d . 1 1
H H18A 0.0196 -0.0739 0.3590 0.028 Uiso calc R 1 1
C C19 0.1072(2) 0.0493(3) 0.30944(13) 0.0220(6) Uani d . 1 1
H H19A 0.1552 -0.0182 0.2983 0.026 Uiso calc R 1 1
C C20 0.9643(2) 0.1219(3) 0.09596(16) 0.0323(7) Uani d . 1 1
H H20A 1.0236 0.1417 0.1348 0.049 Uiso calc R 1 1
H H20B 0.9771 0.1720 0.0560 0.049 Uiso calc R 1 1
H H20C 0.9637 0.0256 0.0861 0.049 Uiso calc R 1 1
C C21 -0.1308(2) 0.0747(3) 0.40574(15) 0.0285(7) Uani d . 1 1
H H21A -0.1806 0.1507 0.4076 0.043 Uiso calc R 1 1
H H21B -0.0935 0.0511 0.4520 0.043 Uiso calc R 1 1
H H21C -0.1737 -0.0024 0.3848 0.043 Uiso calc R 1 1
C C22 0.3612(2) -0.0824(3) 0.13444(15) 0.0255(7) Uani d . 1 1
C C23 0.4436(2) -0.0929(3) 0.08775(14) 0.0260(7) Uani d . 1 1
H H23A 0.4927 -0.0134 0.0940 0.031 Uiso calc R 1 1
H H23B 0.4036 -0.0938 0.0399 0.031 Uiso calc R 1 1
C C24 0.5139(2) -0.2201(3) 0.10200(14) 0.0262(7) Uani d . 1 1
H H24A 0.5620 -0.2133 0.1475 0.031 Uiso calc R 1 1
H H24B 0.4646 -0.2986 0.1022 0.031 Uiso calc R 1 1
C C25 0.6299(2) -0.3755(3) 0.05634(14) 0.0249(6) Uani d . 1 1
H H25A 0.5691 -0.4418 0.0525 0.030 Uiso calc R 1 1
H H25B 0.6777 -0.3862 0.1017 0.030 Uiso calc R 1 1
C C26 0.6971(2) -0.4027(3) 0.00178(15) 0.0262(7) Uani d . 1 1
H H26A 0.6476 -0.4022 -0.0434 0.031 Uiso calc R 1 1
H H26B 0.7315 -0.4925 0.0091 0.031 Uiso calc R 1 1
C C27 0.7874(2) -0.2969(3) 0.00328(16) 0.0292(7) Uani d . 1 1
H H27A 0.8437 -0.3069 0.0455 0.035 Uiso calc R 1 1
H H27B 0.8245 -0.3100 -0.0361 0.035 Uiso calc R 1 1
C C28 0.7380(2) -0.1587(3) 0.00057(16) 0.0292(7) Uani d . 1 1
H H28A 0.6891 -0.1447 -0.0443 0.035 Uiso calc R 1 1
H H28B 0.7979 -0.0911 0.0057 0.035 Uiso calc R 1 1
C C29 0.6719(2) -0.1403(3) 0.05646(15) 0.0255(6) Uani d . 1 1
H H29A 0.7215 -0.1495 0.1013 0.031 Uiso calc R 1 1
H H29B 0.6396 -0.0491 0.0536 0.031 Uiso calc R 1 1

loop_
_atom_site_aniso_label
_atom_site_aniso_U_11
_atom_site_aniso_U_22
_atom_site_aniso_U_33
_atom_site_aniso_U_12
_atom_site_aniso_U_13
_atom_site_aniso_U_23
O1 0.0260(10) 0.0216(11) 0.0307(11) 0.0049(9) 0.0085(9) 0.0044(9)
O2 0.0363(12) 0.0433(15) 0.0414(13) -0.0166(11) 0.0183(11) -0.0151(11)
N1 0.0239(11) 0.0220(13) 0.0249(12) 0.0008(10) 0.0120(10) -0.0035(10)
N2 0.0246(11) 0.0216(14) 0.0245(12) 0.0006(10) 0.0098(10) -0.0003(10)
C1 0.0259(14) 0.0223(16) 0.0255(14) 0.0006(12) 0.0070(12) 0.0005(12)
C2 0.0298(15) 0.0238(16) 0.0232(14) -0.0056(12) 0.0101(12) 0.0028(12)
C3 0.0223(13) 0.0180(15) 0.0325(16) -0.0036(11) 0.0103(12) -0.0052(12)
C4 0.0192(13) 0.0281(17) 0.0256(15) -0.0023(12) 0.0019(11) -0.0021(13)
C5 0.0292(15) 0.0244(16) 0.0194(14) -0.0030(12) 0.0044(12) -0.0027(12)
C6 0.0225(13) 0.0160(14) 0.0228(14) -0.0038(11) 0.0036(11) -0.0015(11)
C7 0.0226(13) 0.0195(15) 0.0220(14) -0.0009(11) 0.0033(11) -0.0020(11)
C8 0.0197(13) 0.0198(15) 0.0185(13) -0.0001(11) 0.0047(11) -0.0007(11)
C9 0.0219(13) 0.0228(16) 0.0149(12) 0.0025(11) 0.0027(10) -0.0031(11)
C10 0.0204(13) 0.0211(15) 0.0156(13) -0.0008(11) 0.0033(10) -0.0004(11)
C11 0.0264(14) 0.0184(15) 0.0252(14) -0.0029(12) 0.0137(12) -0.0001(12)
C12 0.0221(13) 0.0235(16) 0.0253(15) 0.0031(11) 0.0064(12) 0.0009(12)
C13 0.0219(13) 0.0161(14) 0.0231(14) -0.0004(11) 0.0043(11) -0.0015(11)
C14 0.0176(12) 0.0221(15) 0.0203(13) -0.0016(11) 0.0041(11) -0.0027(11)
C15 0.0229(13) 0.0172(15) 0.0292(15) 0.0047(11) 0.0085(12) 0.0018(12)
C16 0.0224(13) 0.0226(16) 0.0240(14) 0.0023(12) 0.0078(11) 0.0003(12)
C17 0.0200(13) 0.0217(16) 0.0219(14) 0.0011(11) 0.0075(11) -0.0023(12)
C18 0.0280(14) 0.0188(15) 0.0250(14) -0.0031(12) 0.0093(12) 0.0021(12)
C19 0.0267(14) 0.0183(15) 0.0223(14) 0.0002(11) 0.0080(12) -0.0018(11)
C20 0.0296(15) 0.0337(19) 0.0368(18) -0.0018(14) 0.0143(14) -0.0030(15)
C21 0.0287(15) 0.0249(17) 0.0342(17) 0.0016(13) 0.0121(13) -0.0002(13)
C22 0.0286(15) 0.0220(16) 0.0280(15) -0.0002(12) 0.0105(12) -0.0013(13)
C23 0.0286(14) 0.0266(17) 0.0253(15) -0.0003(13) 0.0113(12) -0.0013(13)
C24 0.0287(15) 0.0274(17) 0.0247(15) 0.0014(13) 0.0108(12) 0.0014(13)
C25 0.0283(14) 0.0202(16) 0.0274(15) 0.0015(12) 0.0082(12) 0.0013(12)
C26 0.0292(15) 0.0232(16) 0.0296(15) 0.0041(12) 0.0142(13) 0.0011(13)
C27 0.0277(15) 0.0261(17) 0.0368(17) 0.0033(13) 0.0135(13) -0.0010(14)
C28 0.0301(15) 0.0251(17) 0.0355(17) -0.0019(13) 0.0143(14) 0.0001(14)
C29 0.0295(14) 0.0208(16) 0.0284(15) -0.0047(12) 0.0116(13) -0.0009(12)

loop_
_atom_type_symbol
_atom_type_description
_atom_type_scat_dispersion_real
_atom_type_scat_dispersion_imag
_atom_type_scat_source
C C 0.0033 0.0016 'International Tables Vol C Tables 4.2.6.8 and 6.1.1.4'
H H 0.0000 0.0000 'International Tables Vol C Tables 4.2.6.8 and 6.1.1.4'
N N 0.0061 0.0033 'International Tables Vol C Tables 4.2.6.8 and 6.1.1.4'
O O 0.0106 0.0060 'International Tables Vol C Tables 4.2.6.8 and 6.1.1.4'

loop_
_geom_angle_atom_site_label_1
_geom_angle_atom_site_label_2
_geom_angle_atom_site_label_3
_geom_angle
C22 N1 C11 119.4(2)
C22 N1 C12 124.6(2)
C11 N1 C12 112.6(2)
C25 N2 C29 110.1(2)
C25 N2 C24 109.8(2)
C29 N2 C24 111.8(2)
C2 C1 C6 121.4(3)
C2 C1 H1A 119.3
C6 C1 H1A 119.3
C1 C2 C3 120.7(3)
C1 C2 H2A 119.7
C3 C2 H2A 119.7
C4 C3 C2 117.8(2)
C4 C3 C20 121.4(3)
C2 C3 C20 120.7(3)
C5 C4 C3 121.9(3)
C5 C4 H4A 119.0
C3 C4 H4A 119.0
C4 C5 C6 120.4(3)
C4 C5 H5A 119.8
C6 C5 H5A 119.8
C1 C6 C5 117.7(2)
C1 C6 C7 119.4(2)
C5 C6 C7 123.0(3)
C8 C7 C6 127.7(3)
C8 C7 H7A 116.1
C6 C7 H7A 116.1
C7 C8 C9 119.5(2)
C7 C8 C12 125.1(2)
C9 C8 C12 115.2(2)
O1 C9 C8 120.4(3)
O1 C9 C10 121.5(2)
C8 C9 C10 118.1(2)
C13 C10 C9 116.7(3)
C13 C10 C11 124.1(2)
C9 C10 C11 119.2(2)
N1 C11 C10 110.8(2)
N1 C11 H11A 109.5
C10 C11 H11A 109.5
N1 C11 H11B 109.5
C10 C11 H11B 109.5
H11A C11 H11B 108.1
N1 C12 C8 108.1(2)
N1 C12 H12A 110.1
C8 C12 H12A 110.1
N1 C12 H12B 110.1
C8 C12 H12B 110.1
H12A C12 H12B 108.4
C10 C13 C14 132.4(3)
C10 C13 H13A 113.8
C14 C13 H13A 113.8
C15 C14 C19 117.3(3)
C15 C14 C13 116.9(3)
C19 C14 C13 125.7(3)
C16 C15 C14 122.1(3)
C16 C15 H15A 119.0
C14 C15 H15A 119.0
C15 C16 C17 120.7(3)
C15 C16 H16A 119.6
C17 C16 H16A 119.6
C18 C17 C16 117.4(3)
C18 C17 C21 121.3(3)
C16 C17 C21 121.3(3)
C19 C18 C17 122.5(3)
C19 C18 H18A 118.8
C17 C18 H18A 118.8
C18 C19 C14 120.1(3)
C18 C19 H19A 120.0
C14 C19 H19A 120.0
C3 C20 H20A 109.5
C3 C20 H20B 109.5
H20A C20 H20B 109.5
C3 C20 H20C 109.5
H20A C20 H20C 109.5
H20B C20 H20C 109.5
C17 C21 H21A 109.5
C17 C21 H21B 109.5
H21A C21 H21B 109.5
C17 C21 H21C 109.5
H21A C21 H21C 109.5
H21B C21 H21C 109.5
O2 C22 N1 120.8(3)
O2 C22 C23 120.5(3)
N1 C22 C23 118.7(2)
C22 C23 C24 111.3(2)
C22 C23 H23A 109.4
C24 C23 H23A 109.4
C22 C23 H23B 109.4
C24 C23 H23B 109.4
H23A C23 H23B 108.0
N2 C24 C23 111.2(2)
N2 C24 H24A 109.4
C23 C24 H24A 109.4
N2 C24 H24B 109.4
C23 C24 H24B 109.4
H24A C24 H24B 108.0
N2 C25 C26 111.6(2)
N2 C25 H25A 109.3
C26 C25 H25A 109.3
N2 C25 H25B 109.3
C26 C25 H25B 109.3
H25A C25 H25B 108.0
C25 C26 C27 110.8(2)
C25 C26 H26A 109.5
C27 C26 H26A 109.5
C25 C26 H26B 109.5
C27 C26 H26B 109.5
H26A C26 H26B 108.1
C28 C27 C26 110.2(2)
C28 C27 H27A 109.6
C26 C27 H27A 109.6
C28 C27 H27B 109.6
C26 C27 H27B 109.6
H27A C27 H27B 108.1
C27 C28 C29 110.8(3)
C27 C28 H28A 109.5
C29 C28 H28A 109.5
C27 C28 H28B 109.5
C29 C28 H28B 109.5
H28A C28 H28B 108.1
N2 C29 C28 110.7(2)
N2 C29 H29A 109.5
C28 C29 H29A 109.5
N2 C29 H29B 109.5
C28 C29 H29B 109.5
H29A C29 H29B 108.1

loop_
_geom_bond_atom_site_label_1
_geom_bond_atom_site_label_2
_geom_bond_distance
O1 C9 1.230(3)
O2 C22 1.229(3)
N1 C22 1.371(4)
N1 C11 1.451(3)
N1 C12 1.457(3)
N2 C25 1.465(4)
N2 C29 1.466(3)
N2 C24 1.468(4)
C1 C2 1.384(4)
C1 C6 1.394(4)
C1 H1A 0.9500
C2 C3 1.399(4)
C2 H2A 0.9500
C3 C4 1.384(4)
C3 C20 1.511(4)
C4 C5 1.381(4)
C4 H4A 0.9500
C5 C6 1.405(4)
C5 H5A 0.9500
C6 C7 1.471(4)
C7 C8 1.336(4)
C7 H7A 0.9500
C8 C9 1.493(4)
C8 C12 1.511(4)
C9 C10 1.497(4)
C10 C13 1.349(4)
C10 C11 1.515(4)
C11 H11A 0.9900
C11 H11B 0.9900
C12 H12A 0.9900
C12 H12B 0.9900
C13 C14 1.462(4)
C13 H13A 0.9500
C14 C15 1.403(4)
C14 C19 1.412(4)
C15 C16 1.375(4)
C15 H15A 0.9500
C16 C17 1.400(4)
C16 H16A 0.9500
C17 C18 1.399(4)
C17 C21 1.496(4)
C18 C19 1.377(4)
C18 H18A 0.9500
C19 H19A 0.9500
C20 H20A 0.9800
C20 H20B 0.9800
C20 H20C 0.9800
C21 H21A 0.9800
C21 H21B 0.9800
C21 H21C 0.9800
C22 C23 1.505(4)
C23 C24 1.532(4)
C23 H23A 0.9900
C23 H23B 0.9900
C24 H24A 0.9900
C24 H24B 0.9900
C25 C26 1.513(4)
C25 H25A 0.9900
C25 H25B 0.9900
C26 C27 1.527(4)
C26 H26A 0.9900
C26 H26B 0.9900
C27 C28 1.504(4)
C27 H27A 0.9900
C27 H27B 0.9900
C28 C29 1.512(4)
C28 H28A 0.9900
C28 H28B 0.9900
C29 H29A 0.9900
C29 H29B 0.9900

loop_
_geom_hbond_atom_site_label_D
_geom_hbond_atom_site_label_H
_geom_hbond_atom_site_label_A
_geom_hbond_site_symmetry_A
_geom_hbond_distance_DH
_geom_hbond_distance_HA
_geom_hbond_distance_DA
_geom_hbond_angle_DHA
_geom_hbond_publ_flag
C16 H16A O2 2_555 0.95 2.51 3.346(3) 147 yes
C21 H21A O2 2_555 0.98 2.44 3.371(4) 160 yes
C21 H21C O1 2_545 0.98 2.52 3.446(3) 157 yes
C4 H4A Cg1 1_655 0.95 2.69 3.526(3) 148 yes
C27 H27A Cg1 2_645 0.99 2.74 3.719(3) 168 yes

loop_
_geom_torsion_atom_site_label_1
_geom_torsion_atom_site_label_2
_geom_torsion_atom_site_label_3
_geom_torsion_atom_site_label_4
_geom_torsion
C6 C1 C2 C3 -1.2(4)
C1 C2 C3 C4 -0.2(4)
C1 C2 C3 C20 179.6(3)
C2 C3 C4 C5 1.4(4)
C20 C3 C4 C5 -178.3(3)
C3 C4 C5 C6 -1.3(4)
C2 C1 C6 C5 1.3(4)
C2 C1 C6 C7 -178.7(3)
C4 C5 C6 C1 0.0(4)
C4 C5 C6 C7 179.9(3)
C1 C6 C7 C8 136.4(3)
C5 C6 C7 C8 -43.5(4)
C6 C7 C8 C9 179.7(2)
C6 C7 C8 C12 -7.0(4)
C7 C8 C9 O1 -9.2(4)
C12 C8 C9 O1 176.9(2)
C7 C8 C9 C10 173.0(2)
C12 C8 C9 C10 -1.0(3)
O1 C9 C10 C13 -14.8(4)
C8 C9 C10 C13 163.1(2)
O1 C9 C10 C11 166.9(2)
C8 C9 C10 C11 -15.3(3)
C22 N1 C11 C10 -105.7(3)
C12 N1 C11 C10 54.2(3)
C13 C10 C11 N1 171.5(2)
C9 C10 C11 N1 -10.3(3)
C22 N1 C12 C8 87.9(3)
C11 N1 C12 C8 -70.9(3)
C7 C8 C12 N1 -132.5(3)
C9 C8 C12 N1 41.0(3)
C9 C10 C13 C14 -175.2(2)
C11 C10 C13 C14 3.1(4)
C10 C13 C14 C15 178.4(3)
C10 C13 C14 C19 1.0(5)
C19 C14 C15 C16 0.2(4)
C13 C14 C15 C16 -177.5(2)
C14 C15 C16 C17 0.0(4)
C15 C16 C17 C18 -0.3(4)
C15 C16 C17 C21 178.3(3)
C16 C17 C18 C19 0.6(4)
C21 C17 C18 C19 -178.0(2)
C17 C18 C19 C14 -0.5(4)
C15 C14 C19 C18 0.1(4)
C13 C14 C19 C18 177.6(2)
C11 N1 C22 O2 -14.0(4)
C12 N1 C22 O2 -171.4(3)
C11 N1 C22 C23 166.0(2)
C12 N1 C22 C23 8.7(4)
O2 C22 C23 C24 -89.8(3)
N1 C22 C23 C24 90.2(3)
C25 N2 C24 C23 -167.5(2)
C29 N2 C24 C23 70.0(3)
C22 C23 C24 N2 171.9(2)
C29 N2 C25 C26 -59.3(3)
C24 N2 C25 C26 177.2(2)
N2 C25 C26 C27 55.5(3)
C25 C26 C27 C28 -52.5(3)
C26 C27 C28 C29 54.1(3)
C25 N2 C29 C28 60.6(3)
C24 N2 C29 C28 -177.1(2)
C27 C28 C29 N2 -58.7(3)

loop_
_cod_related_entry_id
_cod_related_entry_database
_cod_related_entry_code
1 ChemSpider 30657978
